data_2104667
loop_
_publ_author_name
'Baikie, Tom'
'Pramana, Stevin S.'
'Ferraris, Cristiano'
'Huang, Yizhong'
'Kendrick, Emma'
'Knight, Kevin S.'
'Ahmad, Zahara'
'White, T. J.'

_publ_section_title
;
 Polysomatic apatites
;
_journal_coeditor_code BK5091
_journal_issue 1
_journal_name_full 'Acta Crystallographica Section B'
_journal_page_first 1
_journal_page_last 16
_journal_paper_doi 10.1107/S0108768109053981
_journal_volume 66
_journal_year 2010
_chemical_formula_sum 'Bi1.5 Ge9 Na1.5 O33 Pb12'
_chemical_formula_weight 4015.825
_space_group_IT_number 143
_symmetry_cell_setting hexagonal
_symmetry_space_group_name_Hall 'P 3'
_symmetry_space_group_name_H-M 'P 3'
_cell_angle_alpha 90
_cell_angle_beta 90
_cell_angle_gamma 120
_cell_formula_units_Z 1
_cell_length_a 10.13385(3)
_cell_length_b 10.13385(3)
_cell_length_c 10.52045(6)
_cell_volume 935.651(7)
_diffrn_ambient_temperature 298
_diffrn_measurement_device_type 'ISIS HRPD'
_diffrn_radiation_probe neutron
_diffrn_radiation_type neutron
_pd_meas_number_of_points 4540
_pd_meas_scan_method tof
_pd_proc_ls_prof_R_factor 0.040
_pd_proc_ls_prof_wR_expected 0.017
_pd_proc_ls_prof_wR_factor 0.040
_pd_spec_mounting 'vanadium can with He exchange gas'
_pd_spec_mount_mode transmission
_pd_spec_shape cylinder
_refine_ls_goodness_of_fit_all 2.35
_refine_ls_number_parameters 96
_refine_ls_number_restraints 0
_reflns_number_total 1124
_cod_data_source_file bk5091.cif
_cod_data_source_block Bi1.5Na1.5Pb12Ge9O33
_cod_depositor_comments
;
 Adding the _chemical_formula_sum data item after consulting the original
 publication.

 Antanas Vaitkus,
 2017-08-07
;
_cod_original_cell_volume 935.650(10)
_cod_database_code 2104667

loop_
_symmetry_equiv_pos_site_id
_symmetry_equiv_pos_as_xyz
1 '-x+y, -x, z'
2 '-y, x-y, z'
3 'x, y, z'

loop_
_atom_site_type_symbol
_atom_site_label
_atom_site_fract_x
_atom_site_fract_y
_atom_site_fract_z
_atom_site_U_iso_or_equiv
_atom_site_occupancy
Pb2+ Pb1 0.3333 0.6667 0.312(2) 0.025(2) 0.893
Na1+ Na1 0.3333 0.6667 0.312(2) 0.025(2) 0.107
Pb2+ Pb2 0.3333 0.6667 0.646(2) 0.0090(10) 0.844
Na1+ Na2 0.3333 0.6667 0.646(2) 0.0090(10) 0.156
Pb2+ Pb3 0.6667 0.3333 0.301(2) 0.027(2) 0.469
Na1+ Na3 0.6667 0.3333 0.301(2) 0.027(2) 0.062
Bi3+ Bi3 0.6667 0.3333 0.301(2) 0.027(2) 0.469
Pb2+ Pb4 0.6667 0.3333 0.674(2) 0.024(2) 0.468
Na1+ Na4 0.6667 0.3333 0.674(2) 0.024(2) 0.065
Bi3+ Bi4 0.6667 0.3333 0.674(2) 0.024(2) 0.467
Na1+ Na5 0.3333 0.6667 0.997 0.0080(10) 0.607
Bi3+ Bi5 0.3333 0.6667 0.997 0.0080(10) 0.393
Na1+ Na6 0.6667 0.3333 -0.012(4) 0.025(2) 0.522
Bi3+ Bi6 0.6667 0.3333 -0.012(4) 0.025(2) 0.478
Pb2+ Pb7 0.2593(7) 0.2603(8) 0.170(2) 0.017(2) 1.
Pb2+ Pb8 0.2632(8) 0.2633(9) 0.809(2) 0.024(2) 1.
Pb2+ Pb9 0.2483(4) 0.9970(5) 0.493(2) 0.023(2) 1.
Ge4+ Ge1 0.0079(9) 0.3903(8) 0.142(2) 0.023(2) 1.
Ge4+ Ge2 0.0170(8) 0.3971(8) 0.837(2) 0.0130(10) 1.
Ge4+ Ge3 0.3963(4) 0.3910(5) 0.489(2) 0.016(2) 1.
O2- O1 0.0811(4) 0.3118(10) 0.249(2) 0.035(3) 1.
O2- O2 0.0870(12) 0.3291(9) 0.722(2) 0.018(2) 1.
O2- O3 0.0993(11) 0.5951(13) 0.144(2) 0.029(3) 1.
O2- O4 0.1210(11) 0.5962(13) 0.820(2) 0.018(2) 1.
O2- O5 0.8211(14) 0.3167(14) 0.151(2) 0.020(2) 1.
O2- O6 0.8168(10) 0.3171(11) 0.838(2) 0.023(2) 1.
O2- O7 0.0706(5) 0.3573(5) 0.989(2) 0.041(3) 1.
O2- O8 0.2858(6) 0.4807(6) 0.493(2) 0.026(3) 1.
O2- O9 0.5931(8) 0.5079(8) 0.514(2) 0.018(2) 1.
O2- O10 0.3706(11) 0.2766(12) 0.357(2) 0.027(3) 1.
O2- O11 0.3313(9) 0.2558(10) 0.613(2) 0.033(3) 1.
